data_2105406
loop_
_publ_author_name
'Brown, W.E.'
'Schroeder, L.W.'
'Jordan, T.H.'
'Dickens, B.'

_publ_section_title
;
 The crystal structure of Ca (B F4)2
;
_journal_name_full 'Acta Crystallographica B (24,1968-38,1982)'
_journal_page_first 669
_journal_page_last 672
_journal_paper_doi 10.1107/S0567740875003597
_journal_volume 31
_journal_year 1975
_chemical_formula_sum 'B2 Ca F8'
_chemical_name_systematic 'Ca (B F4)2'
_space_group_IT_number 61
_symmetry_space_group_name_Hall '-P 2ac 2ab'
_symmetry_space_group_name_H-M 'P b c a'
_cell_angle_alpha 90
_cell_angle_beta 90
_cell_angle_gamma 90
_cell_formula_units_Z 8
_cell_length_a 9.2792
_cell_length_b 8.9103
_cell_length_c 13.3719
_cell_volume 1105.595
_citation_journal_id_ASTM ACBCAR
_cod_data_source_file boron_32.cif
_cod_data_source_block B2Ca1F8
_cod_original_formula_sum 'B2 Ca1 F8'
_cod_database_code 2105406

loop_
_symmetry_equiv_pos_as_xyz
x,y,z
-x+1/2,-y,z+1/2
x+1/2,-y+1/2,-z
-x,y+1/2,-z+1/2
-x,-y,-z
x-1/2,y,-z-1/2
-x-1/2,y-1/2,z
x,-y-1/2,z-1/2

loop_
_atom_site_label
_atom_site_type_symbol
_atom_site_fract_x
_atom_site_fract_y
_atom_site_fract_z
_atom_site_occupancy
_atom_site_U_iso_or_equiv
F7 F-1 0.25514 0.28338 0.17892 1 0.0
F2 F-1 -0.12742 0.41997 0.11614 1 0.0
F8 F-1 0.48783 0.24995 0.22496 1 0.0
F1 F-1 0.18698 0.09316 -0.00633 1 0.0
F5 F-1 0.41408 0.47767 0.16925 1 0.0
F6 F-1 0.4304 0.2827 0.06064 1 0.0
B1 B+3 0.27892 -0.00363 -0.05722 1 0.0
Ca1 Ca+2 0.03428 0.2186 0.10383 1 0.0
B2 B+3 0.39709 0.32339 0.15854 1 0.0
F3 F-1 -0.19615 0.09856 0.11627 1 0.0
F4 F-1 0.14244 0.4145 0.0118 1 0.0
